data_1506832
loop_
_publ_author_name
'Brodski, Vladimir'
'Peschar, Ren\'e'
'Schenk, Henk'
'Brinkmann, Andreas'
'van Eck, Ernst R. H.'
'Kentgens, Arno P. M.'
'Coussens, Betty'
'Braam, Ad'

_publ_section_title
;
 Structure of Melaminium Dihydrogenpyrophosphate and Its Formation from
 Melaminium Dihydrogenphosphate Studied with Powder Diffraction Data,
 Solid-State NMR, and Theoretical Calculations
;
_journal_issue 39
_journal_name_full 'The Journal of Physical Chemistry B'
_journal_page_first 15069
_journal_paper_doi 10.1021/jp047625u
_journal_volume 108
_journal_year 2004
_chemical_formula_moiety '2(C3 H7 N6 1+), H2 P2 O7 2-'
_chemical_formula_sum 'C6 H16 N12 O7 P2'
_chemical_formula_weight 430.25
_chemical_name_common 'melaminium pyrophosphate'
_chemical_name_systematic ' bis(2,4,6-triamino-1,3,5-triazinium) pyrophosphate'
_space_group_IT_number 2
_symmetry_cell_setting triclinic
_symmetry_space_group_name_Hall '-P 1'
_symmetry_space_group_name_H-M 'P -1'
_cell_angle_alpha 104.9691(6)
_cell_angle_beta 101.4734(8)
_cell_angle_gamma 83.8050(3)
_cell_formula_units_Z 2
_cell_length_a 10.8932(1)
_cell_length_b 11.2079(1)
_cell_length_c 6.8424(1)
_cell_measurement_temperature 301
_cell_volume 789.501(16)
_computing_data_reduction MRIA
_computing_structure_refinement MRIA
_computing_structure_solution ORGANA
_diffrn_ambient_temperature 301
_diffrn_measurement_device_type 'ESRF BM01B'
_diffrn_radiation_type synchrotron
_diffrn_radiation_wavelength 0.79942
_diffrn_source synchrotron
_exptl_crystal_density_diffrn 1.80
_pd_block_diffractogram_id melphos
_pd_char_colour white
_pd_instr_location ' BM01B beamline at ESRF, Grenoble, France'
_pd_meas_2theta_range_inc 0.005
_pd_meas_2theta_range_max 48.485
_pd_meas_2theta_range_min 1.0300
_pd_meas_number_of_points 8045
_pd_meas_scan_method cont
_pd_prep_temperature 513
_pd_proc_2theta_range_inc 0.005
_pd_proc_2theta_range_max 48.485
_pd_proc_2theta_range_min 1.0300
_pd_proc_ls_background_function
;
three polynomials expression each with six parameters, the first
in the range 1.03-15.45\%, the second 15.45-22.915\%, the third 22.915-48.485\%
;
_pd_proc_ls_pref_orient_corr ' Jarvinen-Ahtee with 14 texture parameters'
_pd_proc_ls_profile_function 'split-type pseudo-Voigt'
_pd_proc_ls_prof_R_factor 3.71
_pd_proc_ls_prof_wR_factor 4.97
_pd_proc_wavelength 0.79942
_pd_spec_mounting ' capillary'
_pd_spec_mount_mode transmission
_pd_spec_shape cylinder
_pd_spec_size_thick '1.5 mm'
_refine_ls_goodness_of_fit_all 6.71
_refine_ls_hydrogen_treatment noref
_refine_ls_number_parameters 83
_cod_data_source_file jp047625usi20040723_075855.cif
_cod_data_source_block melphos
_cod_original_cell_volume 789.51(2)
_cod_original_sg_symbol_Hall -p_1
_cod_original_sg_symbol_H-M P_-1
_cod_database_code 1506832

loop_
_symmetry_equiv_pos_as_xyz
+x,+y,+z
-x,-y,-z

loop_
_atom_site_label
_atom_site_type_symbol
_atom_site_thermal_displace_type
_atom_site_fract_x
_atom_site_fract_y
_atom_site_fract_z
_atom_site_occupancy
_atom_site_U_iso_or_equiv
N1 N Uiso 0.7113(4) -0.1031(4) 0.2520(7) 1.000 0.0248(4)
N2 N Uiso 1.0277(4) 0.1385(4) 0.2560(7) 1.000 0.0248
N3 N Uiso 0.8688(4) 0.0204(4) 0.2614(8) 1.000 0.0248
N4 N Uiso 0.6521(4) 0.1063(4) 0.2472(7) 1.000 0.0248
N5 N Uiso 0.8202(4) 0.2292(4) 0.2627(8) 1.000 0.0248
N6 N Uiso 0.6251(4) 0.3214(3) 0.2596(7) 1.000 0.0248
C7 C Uiso 0.7527(5) 0.0109(5) 0.2595(10) 1.000 0.0204(7)
C8 C Uiso 0.9062(5) 0.1272(5) 0.2558(9) 1.000 0.0204
C9 C Uiso 0.6846(5) 0.2202(4) 0.2402(10) 1.000 0.0204
N10 N Uiso 0.6185(4) -0.0687(4) 0.7436(7) 1.000 0.0248
N11 N Uiso 0.9275(4) 0.1882(4) 0.7633(8) 1.000 0.0248
N12 N Uiso 0.7720(4) 0.0539(4) 0.7500(7) 1.000 0.0248
N13 N Uiso 0.5663(4) 0.1403(4) 0.7559(7) 1.000 0.0248
N14 N Uiso 0.7320(4) 0.2538(4) 0.7573(7) 1.000 0.0248
N15 N Uiso 0.5211(4) 0.3474(4) 0.7441(7) 1.000 0.0248
C16 C Uiso 0.6475(5) 0.0427(5) 0.7509(10) 1.000 0.0204
C17 C Uiso 0.8111(5) 0.1576(5) 0.7597(9) 1.000 0.0204
C18 C Uiso 0.6003(5) 0.2580(5) 0.7626(10) 1.000 0.0204
P19 P Uiso 0.14764(19) 0.43144(19) 0.7734(4) 1.000 0.0383(4)
P20 P Uiso 0.24660(18) 0.40223(18) 1.1848(3) 1.000 0.0383
O21 O Uiso 0.1557(3) 0.3709(3) 0.9683(6) 1.000 0.0380(5)
O22 O Uiso 0.0241(4) 0.3862(3) 0.6293(6) 1.000 0.0380
O23 O Uiso 0.1530(3) 0.5666(4) 0.8429(6) 1.000 0.0380
O24 O Uiso 0.2562(3) 0.3569(3) 0.6627(6) 1.000 0.0380
O25 O Uiso 0.3768(3) 0.4117(3) 1.1594(7) 1.000 0.0380
O26 O Uiso 0.1956(3) 0.5299(3) 1.3075(6) 1.000 0.0380
O27 O Uiso 0.2212(4) 0.2948(4) 1.2761(6) 1.000 0.0380
H28 H Uiso 0.76600 -0.16949 0.24852 1.000 0.0507
H29 H Uiso 0.62971 -0.11076 0.25060 1.000 0.0507
H30 H Uiso 1.08325 0.07325 0.25995 1.000 0.0507
H31 H Uiso 1.05358 0.21133 0.25218 1.000 0.0507
H32 H Uiso 0.54583 0.32862 0.28273 1.000 0.0507
H33 H Uiso 0.66097 0.38801 0.25062 1.000 0.0507
H34 H Uiso 0.84662 0.31216 0.26392 1.000 0.0507
H35 H Uiso 0.67820 -0.13099 0.73850 1.000 0.0507
H36 H Uiso 0.53882 -0.08313 0.74367 1.000 0.0507
H37 H Uiso 0.99126 0.12993 0.75845 1.000 0.0507
H38 H Uiso 0.94176 0.26698 0.77056 1.000 0.0507
H39 H Uiso 0.43853 0.33661 0.72564 1.000 0.0507
H40 H Uiso 0.54732 0.42181 0.74940 1.000 0.0507
H41 H Uiso 0.76452 0.33348 0.75514 1.000 0.0507
H42 H Uiso 0.23808 0.32203 1.42958 1.000 0.0507
H43 H Uiso -0.06244 0.41786 0.65333 1.000 0.0507

loop_
_atom_type_symbol
_atom_type_oxidation_number
_atom_type_number_in_cell
_atom_type_scat_dispersion_real
_atom_type_scat_dispersion_imag
_atom_type_scat_source
P 0 4 .100308 .105509 'IT Vol C. Table 6.1.1.4  Table 6.1.1.5'
O 0 14 .009301 .006801 'IT Vol C. Table 6.1.1.4  Table 6.1.1.5'
N 0 24 .005001 .0037 'IT Vol C. Table 6.1.1.4  Table 6.1.1.5'
C 0 12 .0027 .0018 'IT Vol C. Table 6.1.1.4  Table 6.1.1.5'
H 0 32 0 0 'IT Vol C. Table 6.1.1.4  Table 6.1.1.5'

loop_
_geom_angle_atom_site_label_1
_geom_angle_atom_site_label_2
_geom_angle_atom_site_label_3
_geom_angle_site_symmetry_1
_geom_angle_site_symmetry_2
_geom_angle_site_symmetry_3
_geom_angle
C16 N10 H35 . . . 120.0
C16 N10 H36 . . . 120.0
H35 N10 H36 . . . 120.0
C17 N11 H37 . . . 120.0
C17 N11 H38 . . . 120.0
H37 N11 H38 . . . 120.0
C16 N12 C17 . . . 120.5(5)
C16 N13 C18 . . . 123.2(5)
C17 N14 C18 . . . 126.1(5)
C17 N14 H41 . . . 118.4
C18 N14 H41 . . . 115.5
C18 N15 H39 . . . 120.0
C18 N15 H40 . . . 120.0
H39 N15 H40 . . . 120.0
N10 C16 N12 . . . 115.0(5)
N10 C16 N13 . . . 124.7(5)
N12 C16 N13 . . . 120.4(5)
N11 C17 N12 . . . 129.7(5)
N11 C17 N14 . . . 110.1(5)
N12 C17 N14 . . . 120.0(5)
N13 C18 N14 . . . 109.6(4)
N13 C18 N15 . . . 123.0(5)
N14 C18 N15 . . . 126.6(6)
C7 N1 H28 . . . 120.0
C7 N1 H29 . . . 120.0
H28 N1 H29 . . . 120.0
C8 N2 H30 . . . 120.0
C8 N2 H31 . . . 120.0
H30 N2 H31 . . . 120.0
C7 N3 C8 . . . 119.0(5)
C7 N4 C9 . . . 117.0(5)
C8 N5 C9 . . . 123.2(4)
C8 N5 H34 . . . 121.1
C9 N5 H34 . . . 115.1
C9 N6 H32 . . . 120.0
C9 N6 H33 . . . 120.0
H32 N6 H33 . . . 120.0
N1 C7 N3 . . . 119.3(5)
N1 C7 N4 . . . 113.5(5)
N3 C7 N4 . . . 127.0(5)
N2 C8 N3 . . . 119.8(5)
N2 C8 N5 . . . 120.8(5)
N3 C8 N5 . . . 119.3(5)
N4 C9 N5 . . . 113.5(4)
N4 C9 N6 . . . 131.3(6)
N5 C9 N6 . . . 113.3(4)
O21 P19 O22 '1 655' '1 655' '1 655' 104.2(2)
O21 P19 O23 '1 655' '1 655' '1 655' 110.6(3)
O21 P19 O24 '1 655' '1 655' '1 655' 103.0(2)
O22 P19 O23 '1 655' '1 655' '1 655' 114.7(2)
O22 P19 O24 '1 655' '1 655' '1 655' 105.4(2)
O23 P19 O24 '1 655' '1 655' '1 655' 117.6(3)
O21 P20 O25 '1 655' '1 655' '1 655' 110.9(3)
O21 P20 O26 '1 655' '1 655' '1 655' 106.4(2)
O21 P20 O27 '1 655' '1 655' '1 655' 100.5(2)
O25 P20 O26 '1 655' '1 655' '1 655' 109.8(2)
O25 P20 O27 '1 655' '1 655' '1 655' 117.6(3)
O26 P20 O27 '1 655' '1 655' '1 655' 110.8(3)
P19 O21 P20 '1 655' '1 655' '1 655' 128.4(3)
P19 O22 H43 '1 655' '1 655' '1 655' 125.4
P20 O27 H42 '1 655' '1 655' '1 655' 109.3

loop_
_geom_bond_atom_site_label_1
_geom_bond_atom_site_label_2
_geom_bond_site_symmetry_1
_geom_bond_site_symmetry_2
_geom_bond_distance
N10 C16 . . 1.307(8)
N10 H35 . . .900
N10 H36 . . .900
N11 C17 . . 1.343(7)
N11 H37 . . .900
N11 H38 . . .900
N12 C16 . . 1.377(7)
N12 C17 . . 1.262(8)
N13 C16 . . 1.328(7)
N13 C18 . . 1.395(8)
N14 C17 . . 1.307(7)
N14 C18 . . 1.438(7)
N14 H41 . . 1.000
N15 C18 . . 1.265(7)
N15 H39 . . .900
N15 H40 . . .900
N1 C7 . . 1.386(8)
N1 H28 . . .900
N1 H29 . . .900
N2 C8 . . 1.343(7)
N2 H30 . . .900
N2 H31 . . .900
N3 C7 . . 1.278(7)
N3 C8 . . 1.317(8)
N4 C7 . . 1.452(7)
N4 C9 . . 1.376(7)
N5 C8 . . 1.395(7)
N5 C9 . . 1.466(7)
N5 H34 . . 1.000
N6 C9 . . 1.234(6)
N6 H32 . . .900
N6 H33 . . .900
P19 O21 '1 655' '1 655' 1.629(5)
P19 O22 '1 655' '1 655' 1.550(4)
P19 O23 '1 655' '1 655' 1.470(5)
P19 O24 '1 655' '1 655' 1.577(4)
P20 O21 '1 655' '1 655' 1.588(4)
P20 O25 '1 655' '1 655' 1.481(4)
P20 O26 '1 655' '1 655' 1.567(4)
P20 O27 '1 655' '1 655' 1.564(6)
O22 H43 '1 655' '1 655' 1.000
O27 H42 '1 655' '1 655' 1.000

loop_
_geom_torsion_atom_site_label_1
_geom_torsion_atom_site_label_2
_geom_torsion_atom_site_label_3
_geom_torsion_atom_site_label_4
_geom_torsion_site_symmetry_1
_geom_torsion_site_symmetry_2
_geom_torsion_site_symmetry_3
_geom_torsion_site_symmetry_4
_geom_torsion
H35 N10 C16 N12 . . . . .0
H35 N10 C16 N13 . . . . 179.0
H36 N10 C16 N12 . . . . -180.0
H36 N10 C16 N13 . . . . -1.0
H37 N11 C17 N12 . . . . -.0
H37 N11 C17 N14 . . . . -176.7
H38 N11 C17 N12 . . . . -180.0
H38 N11 C17 N14 . . . . 3.3
C17 N12 C16 N10 . . . . -178.9(5)
C17 N12 C16 N13 . . . . 2.0(9)
C16 N12 C17 N11 . . . . 179.1(6)
C16 N12 C17 N14 . . . . -4.4(9)
C18 N13 C16 N10 . . . . -179.7(6)
C18 N13 C16 N12 . . . . -.7(9)
C16 N13 C18 N14 . . . . 1.6(8)
C16 N13 C18 N15 . . . . 171.8(6)
C18 N14 C17 N11 . . . . -177.0(5)
C18 N14 C17 N12 . . . . 5.9(9)
H41 N14 C17 N11 . . . . 1.4
H41 N14 C17 N12 . . . . -175.7
C17 N14 C18 N13 . . . . -4.2(8)
C17 N14 C18 N15 . . . . -174.0(6)
H41 N14 C18 N13 . . . . 177.4
H41 N14 C18 N15 . . . . 7.6
H39 N15 C18 N13 . . . . -.0
H39 N15 C18 N14 . . . . 168.5
H40 N15 C18 N13 . . . . 180.0
H40 N15 C18 N14 . . . . -11.5
H28 N1 C7 N3 . . . . -.0
H28 N1 C7 N4 . . . . 175.2
H29 N1 C7 N3 . . . . 180.0
H29 N1 C7 N4 . . . . -4.8
H30 N2 C8 N3 . . . . .0
H30 N2 C8 N5 . . . . 176.0
H31 N2 C8 N3 . . . . -180.0
H31 N2 C8 N5 . . . . -4.0
C8 N3 C7 N1 . . . . 175.9(5)
C8 N3 C7 N4 . . . . 1.4(10)
C7 N3 C8 N2 . . . . -179.5(6)
C7 N3 C8 N5 . . . . 4.5(9)
C9 N4 C7 N1 . . . . -175.9(5)
C9 N4 C7 N3 . . . . -1.2(9)
C7 N4 C9 N5 . . . . -4.5(7)
C7 N4 C9 N6 . . . . -167.9(6)
C9 N5 C8 N2 . . . . 173.1(5)
C9 N5 C8 N3 . . . . -10.9(9)
H34 N5 C8 N2 . . . . 1.7
H34 N5 C8 N3 . . . . 177.7
C8 N5 C9 N4 . . . . 10.6(8)
C8 N5 C9 N6 . . . . 177.1(6)
H34 N5 C9 N4 . . . . -177.6
H34 N5 C9 N6 . . . . -11.1
H32 N6 C9 N4 . . . . -.0
H32 N6 C9 N5 . . . . -163.4
H33 N6 C9 N4 . . . . 180.0
H33 N6 C9 N5 . . . . 16.6
O22 P19 O21 P20 '1 655' '1 655' '1 655' '1 655' -167.7(3)
O23 P19 O21 P20 '1 655' '1 655' '1 655' '1 655' -44.0(3)
O24 P19 O21 P20 '1 655' '1 655' '1 655' '1 655' 82.5(3)
O21 P19 O22 H43 '1 655' '1 655' '1 655' '1 655' 74.1
O23 P19 O22 H43 '1 655' '1 655' '1 655' '1 655' -46.9
O24 P19 O22 H43 '1 655' '1 655' '1 655' '1 655' -177.8
O25 P20 O21 P19 '1 655' '1 655' '1 655' '1 655' -44.6(3)
O26 P20 O21 P19 '1 655' '1 655' '1 655' '1 655' 74.7(3)
O27 P20 O21 P19 '1 655' '1 655' '1 655' '1 655' -169.8(3)
O21 P20 O27 H42 '1 655' '1 655' '1 655' '1 655' -153.3
O25 P20 O27 H42 '1 655' '1 655' '1 655' '1 655' 86.2
O26 P20 O27 H42 '1 655' '1 655' '1 655' '1 655' -41.1
